data_1514786
loop_
_publ_author_name
'Williams, Valerie A.'
'Hulley, Elliott B.'
'Wolczanski, Peter T.'
'Lancaster, Kyle M.'
'Lobkovsky, Emil B.'

_publ_section_title
;
 Exploring the limits of redox non-innocence: pseudo square planar
 [{\k4-Me2C(CH2N&#xE001;CHpy)2}Ni]n (n = 2+, 1+, 0, &#x2212;1, &#x2212;2)
 favor Ni(ii)
;
_journal_issue 9
_journal_name_full 'Chemical Science'
_journal_page_first 3636
_journal_paper_doi 10.1039/c3sc50743b
_journal_volume 4
_journal_year 2013
_chemical_formula_moiety 'C21 H26 N6 Ni, 2(F6 P), C2 H3 N'
_chemical_formula_sum 'C23 H29 F12 N7 Ni P2'
_chemical_formula_weight 752.18
_chemical_name_systematic
;
?
;
_space_group_IT_number 9
_symmetry_cell_setting monoclinic
_symmetry_space_group_name_Hall 'C -2yc'
_symmetry_space_group_name_H-M 'C 1 c 1'
_atom_sites_solution_hydrogens geom
_atom_sites_solution_primary direct
_atom_sites_solution_secondary difmap
_audit_creation_method SHELXL-97
_cell_angle_alpha 90.00
_cell_angle_beta 107.3500(10)
_cell_angle_gamma 90.00
_cell_formula_units_Z 4
_cell_length_a 9.2230(4)
_cell_length_b 23.7522(8)
_cell_length_c 15.2139(6)
_cell_measurement_reflns_used 9986
_cell_measurement_temperature 173(2)
_cell_measurement_theta_max 33.34
_cell_measurement_theta_min 2.47
_cell_volume 3181.2(2)
_computing_cell_refinement 'Bruker SAINT+'
_computing_data_collection 'Bruker APEX2'
_computing_data_reduction 'Bruker SAINT+'
_computing_molecular_graphics 'Bruker SHELXTL'
_computing_publication_material 'Bruker SHELXTL'
_computing_structure_refinement 'SHELXL-97 (Sheldrick, 1997)'
_computing_structure_solution 'SHELXS-97 (Sheldrick, 1990)'
_diffrn_ambient_temperature 173(2)
_diffrn_measured_fraction_theta_full 0.996
_diffrn_measured_fraction_theta_max 0.996
_diffrn_measurement_device_type 'Bruker X8 APEX II diffractometer'
_diffrn_measurement_method 'phi and omega scans'
_diffrn_radiation_monochromator graphite
_diffrn_radiation_source 'fine-focus sealed tube'
_diffrn_radiation_type MoK\a
_diffrn_radiation_wavelength 0.71073
_diffrn_reflns_av_R_equivalents 0.0143
_diffrn_reflns_av_sigmaI/netI 0.0407
_diffrn_reflns_limit_h_max 12
_diffrn_reflns_limit_h_min -11
_diffrn_reflns_limit_k_max 32
_diffrn_reflns_limit_k_min -30
_diffrn_reflns_limit_l_max 20
_diffrn_reflns_limit_l_min -20
_diffrn_reflns_number 15695
_diffrn_reflns_theta_full 29.13
_diffrn_reflns_theta_max 29.13
_diffrn_reflns_theta_min 2.47
_diffrn_standards_number 0
_exptl_absorpt_coefficient_mu 0.808
_exptl_absorpt_correction_T_max 0.7935
_exptl_absorpt_correction_T_min 0.6427
_exptl_absorpt_correction_type multi-scan
_exptl_absorpt_process_details SADABS
_exptl_crystal_colour yellow
_exptl_crystal_density_diffrn 1.571
_exptl_crystal_density_method 'not measured'
_exptl_crystal_description block
_exptl_crystal_F_000 1528
_exptl_crystal_size_max 0.60
_exptl_crystal_size_mid 0.40
_exptl_crystal_size_min 0.30
_refine_diff_density_max 0.421
_refine_diff_density_min -0.295
_refine_diff_density_rms 0.043
_refine_ls_abs_structure_details 'Flack H D (1983), Acta Cryst. A39, 876-881'
_refine_ls_abs_structure_Flack -0.003(7)
_refine_ls_extinction_method none
_refine_ls_goodness_of_fit_ref 1.051
_refine_ls_hydrogen_treatment riding
_refine_ls_matrix_type full
_refine_ls_number_parameters 448
_refine_ls_number_reflns 7932
_refine_ls_number_restraints 158
_refine_ls_restrained_S_all 1.100
_refine_ls_R_factor_all 0.0303
_refine_ls_R_factor_gt 0.0282
_refine_ls_shift/su_max 2.966
_refine_ls_shift/su_mean 0.188
_refine_ls_structure_factor_coef Fsqd
_refine_ls_weighting_details 'calc w=1/[\s^2^(Fo^2^)+(0.0431P)^2^+0.4646P] where P=(Fo^2^+2Fc^2^)/3'
_refine_ls_weighting_scheme calc
_refine_ls_wR_factor_gt 0.0781
_refine_ls_wR_factor_ref 0.0796
_reflns_number_gt 7539
_reflns_number_total 7932
_reflns_threshold_expression >2sigma(I)
_cod_data_source_file c3sc50743b.txt
_cod_data_source_block vw11
_cod_depositor_comments
;
The following automatic conversions were performed:

'_symmetry_cell_setting' value 'Monoclinic' changed to 'monoclinic'
according to
/usr/data/users/saulius/automatic-downloads/retrospective/RSC/lib/dictionaries/cif_core.dic
dictionary named 'cif_core.dic' version 2.4.2 from 2011-04-26.

Automatic conversion script
Id: cif_fix_values 2281 2013-09-26 08:29:07Z andrius 
;
_cod_original_sg_symbol_H-M Cc
_cod_database_code 1514786

loop_
_symmetry_equiv_pos_as_xyz
'x, y, z'
'x, -y, z+1/2'
'x+1/2, y+1/2, z'
'x+1/2, -y+1/2, z+1/2'

loop_
_atom_site_label
_atom_site_type_symbol
_atom_site_fract_x
_atom_site_fract_y
_atom_site_fract_z
_atom_site_U_iso_or_equiv
_atom_site_adp_type
_atom_site_occupancy
_atom_site_symmetry_multiplicity
_atom_site_calc_flag
_atom_site_refinement_flags
_atom_site_disorder_assembly
_atom_site_disorder_group
Ni1 Ni 0.10199(2) 0.861341(8) 0.919825(17) 0.02727(6) Uani 1 1 d . . .
P1 P -0.57199(7) 1.03787(3) 1.16176(4) 0.03871(12) Uani 1 1 d D . .
P2 P 0.09433(7) 0.80347(3) 1.28103(4) 0.04342(14) Uani 1 1 d D . .
N1 N -0.0307(2) 0.90706(7) 0.98676(12) 0.0360(4) Uani 1 1 d . . .
N2 N -0.1031(2) 0.86131(6) 0.82012(14) 0.0307(4) Uani 1 1 d . . .
N3 N 0.2034(2) 0.82401(7) 0.83245(11) 0.0320(3) Uani 1 1 d . . .
N4 N 0.3236(2) 0.85182(8) 1.00906(13) 0.0361(4) Uani 1 1 d . . .
N5 N 0.1772(2) 0.94209(7) 0.88937(12) 0.0330(3) Uani 1 1 d . . .
N6 N 0.0408(2) 0.78478(7) 0.96584(12) 0.0368(4) Uani 1 1 d . . .
C1 C 0.0086(4) 0.93204(9) 1.06866(17) 0.0469(5) Uani 1 1 d . . .
H1A H 0.1096 0.9279 1.1078 0.056 Uiso 1 1 calc R . .
C2 C -0.0939(5) 0.96422(10) 1.0991(2) 0.0610(8) Uani 1 1 d . . .
H2A H -0.0632 0.9810 1.1585 0.073 Uiso 1 1 calc R . .
C3 C -0.2391(4) 0.97139(11) 1.0424(2) 0.0605(8) Uani 1 1 d . . .
H3A H -0.3096 0.9937 1.0615 0.073 Uiso 1 1 calc R . .
C4 C -0.2818(4) 0.94566(11) 0.9568(2) 0.0529(6) Uani 1 1 d . . .
H4A H -0.3823 0.9495 0.9167 0.063 Uiso 1 1 calc R . .
C5 C -0.1745(3) 0.91403(9) 0.93089(16) 0.0379(4) Uani 1 1 d . . .
C6 C -0.2093(3) 0.88554(9) 0.84148(16) 0.0377(4) Uani 1 1 d . . .
H6A H -0.3098 0.8854 0.8005 0.045 Uiso 1 1 calc R . .
C7 C -0.1369(3) 0.82814(9) 0.73521(15) 0.0365(4) Uani 1 1 d . . .
H7A H -0.2358 0.8406 0.6932 0.044 Uiso 1 1 calc R . .
H7B H -0.1472 0.7881 0.7503 0.044 Uiso 1 1 calc R . .
C8 C -0.0164(2) 0.83294(8) 0.68487(14) 0.0342(4) Uani 1 1 d . . .
C9 C 0.1328(3) 0.80366(11) 0.73816(16) 0.0482(6) Uani 1 1 d . . .
H9A H 0.1127 0.7629 0.7409 0.058 Uiso 1 1 calc R . .
H9B H 0.2066 0.8083 0.7030 0.058 Uiso 1 1 calc R . .
C10 C 0.3467(3) 0.81861(9) 0.86630(17) 0.0407(5) Uani 1 1 d . . .
H10A H 0.4062 0.8058 0.8290 0.049 Uiso 1 1 calc R . .
C11 C 0.4185(3) 0.83237(9) 0.96323(16) 0.0381(4) Uani 1 1 d . . .
C12 C 0.5722(3) 0.82371(11) 1.0050(2) 0.0539(7) Uani 1 1 d . . .
H12A H 0.6354 0.8101 0.9705 0.065 Uiso 1 1 calc R . .
C13 C 0.6320(4) 0.83529(12) 1.0983(3) 0.0650(9) Uani 1 1 d . . .
H13A H 0.7371 0.8299 1.1288 0.078 Uiso 1 1 calc R . .
C14 C 0.5370(5) 0.85464(11) 1.1453(2) 0.0675(10) Uani 1 1 d . . .
H14A H 0.5758 0.8630 1.2091 0.081 Uiso 1 1 calc R . .
C15 C 0.3815(4) 0.86213(9) 1.09905(18) 0.0500(6) Uani 1 1 d . . .
H15A H 0.3161 0.8748 1.1327 0.060 Uiso 1 1 calc R . .
C16 C 0.0093(3) 0.89408(10) 0.66537(16) 0.0455(5) Uani 1 1 d . . .
H16A H -0.0866 0.9107 0.6281 0.068 Uiso 1 1 calc R . .
H16B H 0.0848 0.8964 0.6318 0.068 Uiso 1 1 calc R . .
H16C H 0.0462 0.9147 0.7236 0.068 Uiso 1 1 calc R . .
C17 C -0.0791(3) 0.80095(11) 0.59327(17) 0.0488(6) Uani 1 1 d . . .
H17A H -0.1736 0.8187 0.5565 0.073 Uiso 1 1 calc R . .
H17B H -0.0992 0.7617 0.6059 0.073 Uiso 1 1 calc R . .
H17C H -0.0043 0.8020 0.5591 0.073 Uiso 1 1 calc R . .
C18 C 0.2350(2) 0.98378(8) 0.88473(13) 0.0318(4) Uani 1 1 d . . .
C19 C 0.3085(3) 1.03762(9) 0.87822(16) 0.0442(5) Uani 1 1 d . . .
H19A H 0.2428 1.0598 0.8276 0.066 Uiso 1 1 calc R . .
H19B H 0.4059 1.0307 0.8666 0.066 Uiso 1 1 calc R . .
H19C H 0.3259 1.0584 0.9361 0.066 Uiso 1 1 calc R . .
C20 C 0.0031(2) 0.74422(8) 0.99188(13) 0.0334(4) Uani 1 1 d . . .
C21 C -0.0437(3) 0.69236(9) 1.02628(17) 0.0459(5) Uani 1 1 d . . .
H21A H 0.0094 0.6604 1.0090 0.069 Uiso 1 1 calc R . .
H21B H -0.1535 0.6874 0.9995 0.069 Uiso 1 1 calc R . .
H21C H -0.0184 0.6943 1.0935 0.069 Uiso 1 1 calc R . .
F1 F -0.5742(2) 1.08358(10) 1.23757(14) 0.0759(6) Uani 1 1 d D . .
F2 F -0.5695(2) 0.99177(7) 1.08602(12) 0.0621(4) Uani 1 1 d D . .
F3 F -0.4332(2) 1.06935(8) 1.14079(15) 0.0695(5) Uani 1 1 d D . .
F4 F -0.6866(2) 1.07550(8) 1.08462(12) 0.0661(5) Uani 1 1 d D . .
F5 F -0.7133(2) 1.00797(9) 1.18159(13) 0.0701(5) Uani 1 1 d D . .
F6 F -0.4559(3) 1.00181(10) 1.23811(14) 0.0784(6) Uani 1 1 d D . .
F7 F 0.0474(4) 0.86479(9) 1.2426(2) 0.0991(9) Uani 1 1 d D A .
F8 F 0.1445(3) 0.74297(9) 1.3231(2) 0.0942(8) Uani 1 1 d D A .
F9 F 0.0196(19) 0.7731(9) 1.1943(9) 0.267(10) Uani 0.434(11) 1 d PDU A 1
F10 F 0.2457(14) 0.8105(5) 1.2642(15) 0.156(7) Uani 0.434(11) 1 d PDU A 1
F11 F 0.1403(16) 0.8329(6) 1.3764(7) 0.178(7) Uani 0.434(11) 1 d PDU A 1
F12 F -0.0705(9) 0.7977(3) 1.2946(10) 0.112(4) Uani 0.434(11) 1 d PDU A 1
F9' F 0.1169(10) 0.7866(2) 1.1847(3) 0.094(2) Uani 0.566(11) 1 d PDU A 2
F10' F 0.2711(7) 0.8185(4) 1.3088(4) 0.0781(19) Uani 0.566(11) 1 d PDU A 2
F11' F 0.0964(10) 0.8226(4) 1.3800(3) 0.113(3) Uani 0.566(11) 1 d PDU A 2
F12' F -0.0726(6) 0.7872(5) 1.2543(9) 0.153(5) Uani 0.566(11) 1 d PDU A 2
N1S N -0.3428(4) 0.89210(16) 1.4123(3) 0.0871(10) Uani 1 1 d . . .
C1S C -0.2434(4) 0.91112(14) 1.3958(2) 0.0622(7) Uani 1 1 d . . .
C2S C -0.1167(6) 0.93678(18) 1.3770(5) 0.1060(18) Uani 1 1 d . . .
H2S1 H -0.1489 0.9719 1.3430 0.159 Uiso 1 1 calc R . .
H2S2 H -0.0755 0.9112 1.3399 0.159 Uiso 1 1 calc R . .
H2S3 H -0.0383 0.9450 1.4351 0.159 Uiso 1 1 calc R . .

loop_
_atom_site_aniso_label
_atom_site_aniso_U_11
_atom_site_aniso_U_22
_atom_site_aniso_U_33
_atom_site_aniso_U_23
_atom_site_aniso_U_13
_atom_site_aniso_U_12
Ni1 0.02846(11) 0.02140(9) 0.02995(10) 0.00023(8) 0.00565(8) -0.00045(9)
P1 0.0390(3) 0.0422(3) 0.0365(2) -0.0025(2) 0.0138(2) -0.0059(2)
P2 0.0431(3) 0.0384(3) 0.0451(3) 0.0033(2) 0.0076(3) 0.0036(2)
N1 0.0462(11) 0.0257(7) 0.0400(9) 0.0014(6) 0.0186(8) -0.0005(7)
N2 0.0278(9) 0.0265(8) 0.0373(9) 0.0010(6) 0.0089(7) -0.0020(6)
N3 0.0293(8) 0.0302(7) 0.0328(8) 0.0010(6) 0.0036(7) 0.0057(6)
N4 0.0402(11) 0.0253(7) 0.0342(9) 0.0032(6) -0.0023(8) -0.0041(7)
N5 0.0362(9) 0.0280(7) 0.0325(8) 0.0004(6) 0.0067(7) -0.0015(6)
N6 0.0442(10) 0.0281(7) 0.0359(8) 0.0027(6) 0.0086(7) -0.0024(7)
C1 0.0670(17) 0.0336(10) 0.0425(11) -0.0018(8) 0.0202(11) 0.0037(10)
C2 0.106(3) 0.0357(11) 0.0550(14) -0.0026(10) 0.0453(17) 0.0061(13)
C3 0.088(2) 0.0402(11) 0.0754(18) 0.0040(11) 0.0576(19) 0.0134(13)
C4 0.0573(16) 0.0409(12) 0.0722(16) 0.0053(11) 0.0373(14) 0.0105(11)
C5 0.0396(12) 0.0302(9) 0.0507(12) 0.0041(8) 0.0238(10) 0.0016(8)
C6 0.0290(10) 0.0354(10) 0.0485(11) 0.0035(8) 0.0110(8) 0.0008(8)
C7 0.0321(10) 0.0346(9) 0.0386(10) -0.0051(8) 0.0043(8) -0.0064(8)
C8 0.0353(10) 0.0305(8) 0.0326(9) -0.0006(7) 0.0037(8) 0.0026(7)
C9 0.0476(14) 0.0550(13) 0.0349(10) -0.0105(9) 0.0015(10) 0.0201(11)
C10 0.0324(11) 0.0422(11) 0.0467(12) 0.0071(9) 0.0107(9) 0.0076(8)
C11 0.0310(10) 0.0308(9) 0.0457(11) 0.0097(8) 0.0010(8) -0.0036(7)
C12 0.0310(12) 0.0466(12) 0.0735(17) 0.0201(12) -0.0005(12) -0.0029(9)
C13 0.0457(16) 0.0473(14) 0.0763(19) 0.0169(13) -0.0213(14) -0.0107(12)
C14 0.080(2) 0.0411(12) 0.0500(15) 0.0042(10) -0.0289(16) -0.0110(13)
C15 0.0629(17) 0.0329(11) 0.0397(11) -0.0019(8) -0.0067(11) -0.0022(9)
C16 0.0530(14) 0.0408(11) 0.0384(10) 0.0025(8) 0.0073(10) -0.0124(10)
C17 0.0548(16) 0.0449(12) 0.0376(11) -0.0076(9) 0.0002(10) 0.0057(11)
C18 0.0384(11) 0.0273(8) 0.0288(8) -0.0020(6) 0.0085(7) 0.0001(7)
C19 0.0659(16) 0.0293(9) 0.0393(10) -0.0023(7) 0.0185(10) -0.0147(9)
C20 0.0369(10) 0.0279(8) 0.0297(8) 0.0026(6) 0.0011(7) -0.0019(7)
C21 0.0504(14) 0.0343(10) 0.0464(12) 0.0089(8) 0.0044(10) -0.0105(9)
F1 0.0533(10) 0.1069(16) 0.0716(11) -0.0485(11) 0.0247(9) -0.0073(10)
F2 0.0778(13) 0.0471(8) 0.0574(9) -0.0163(7) 0.0140(9) -0.0001(8)
F3 0.0690(12) 0.0589(10) 0.0999(14) -0.0160(9) 0.0546(11) -0.0180(9)
F4 0.0781(13) 0.0699(11) 0.0551(9) 0.0163(8) 0.0271(9) 0.0249(9)
F5 0.0530(10) 0.0887(13) 0.0690(11) 0.0134(10) 0.0190(8) -0.0242(9)
F6 0.0691(13) 0.0993(15) 0.0549(9) 0.0174(10) 0.0001(9) 0.0219(11)
F7 0.137(2) 0.0646(13) 0.1081(18) 0.0410(12) 0.0561(18) 0.0402(13)
F8 0.0742(14) 0.0545(10) 0.168(2) 0.0446(13) 0.0571(16) 0.0200(10)
F9 0.177(13) 0.42(2) 0.185(11) -0.247(14) 0.027(9) -0.009(12)
F10 0.138(9) 0.096(7) 0.310(19) 0.087(10) 0.183(11) 0.046(6)
F11 0.162(9) 0.167(9) 0.114(8) -0.058(7) -0.096(7) 0.019(8)
F12 0.064(5) 0.051(3) 0.236(13) -0.006(5) 0.068(7) 0.012(3)
F9' 0.157(6) 0.088(3) 0.0401(18) -0.0138(19) 0.033(3) 0.008(3)
F10' 0.051(2) 0.098(4) 0.077(3) 0.004(2) 0.006(2) -0.025(2)
F11' 0.152(7) 0.158(6) 0.046(3) 0.022(3) 0.056(4) 0.086(5)
F12' 0.030(3) 0.159(8) 0.214(10) 0.115(7) -0.049(4) -0.028(3)
N1S 0.075(2) 0.091(2) 0.091(2) 0.0274(19) 0.0164(18) 0.0007(18)
C1S 0.065(2) 0.0590(16) 0.0630(17) 0.0030(13) 0.0198(15) 0.0072(14)
C2S 0.113(4) 0.071(2) 0.170(5) -0.021(3) 0.098(4) 0.002(2)

loop_
_atom_type_symbol
_atom_type_description
_atom_type_scat_dispersion_real
_atom_type_scat_dispersion_imag
_atom_type_scat_source
C C 0.0033 0.0016 'International Tables Vol C Tables 4.2.6.8 and 6.1.1.4'
H H 0.0000 0.0000 'International Tables Vol C Tables 4.2.6.8 and 6.1.1.4'
N N 0.0061 0.0033 'International Tables Vol C Tables 4.2.6.8 and 6.1.1.4'
F F 0.0171 0.0103 'International Tables Vol C Tables 4.2.6.8 and 6.1.1.4'
P P 0.1023 0.0942 'International Tables Vol C Tables 4.2.6.8 and 6.1.1.4'
Ni Ni 0.3393 1.1124 'International Tables Vol C Tables 4.2.6.8 and 6.1.1.4'

loop_
_geom_angle_atom_site_label_1
_geom_angle_atom_site_label_2
_geom_angle_atom_site_label_3
_geom_angle
N2 Ni1 N3 91.08(7)
N2 Ni1 N6 88.03(7)
N3 Ni1 N6 93.57(7)
N2 Ni1 N4 170.78(8)
N3 Ni1 N4 80.08(8)
N6 Ni1 N4 89.87(8)
N2 Ni1 N1 79.45(8)
N3 Ni1 N1 168.91(7)
N6 Ni1 N1 91.88(7)
N4 Ni1 N1 109.61(8)
N2 Ni1 N5 97.34(7)
N3 Ni1 N5 90.42(7)
N6 Ni1 N5 173.25(7)
N4 Ni1 N5 85.45(7)
N1 Ni1 N5 85.13(7)
F6 P1 F1 89.38(13)
F6 P1 F5 91.87(12)
F1 P1 F5 88.78(11)
F6 P1 F3 89.58(13)
F1 P1 F3 90.55(11)
F5 P1 F3 178.40(13)
F6 P1 F2 90.36(11)
F1 P1 F2 179.72(13)
F5 P1 F2 91.12(11)
F3 P1 F2 89.55(10)
F6 P1 F4 178.65(14)
F1 P1 F4 90.13(11)
F5 P1 F4 89.38(11)
F3 P1 F4 89.17(12)
F2 P1 F4 90.13(10)
F10 P2 F9 96.4(9)
F10 P2 F12' 154.3(9)
F9 P2 F12' 58.2(7)
F10 P2 F11' 112.7(9)
F9 P2 F11' 150.0(9)
F12' P2 F11' 93.0(6)
F10 P2 F7 90.0(4)
F9 P2 F7 96.6(9)
F12' P2 F7 89.5(3)
F11' P2 F7 90.7(3)
F10 P2 F8 89.7(4)
F9 P2 F8 85.5(9)
F12' P2 F8 91.6(3)
F11' P2 F8 87.5(3)
F7 P2 F8 177.87(19)
F10 P2 F12 177.3(8)
F9 P2 F12 82.3(8)
F12' P2 F12 24.1(7)
F11' P2 F12 69.0(5)
F7 P2 F12 87.8(4)
F8 P2 F12 92.5(4)
F10 P2 F11 95.8(9)
F9 P2 F11 167.8(9)
F12' P2 F11 109.7(8)
F11' P2 F11 18.1(8)
F7 P2 F11 84.2(6)
F8 P2 F11 93.8(6)
F12 P2 F11 85.6(7)
F10 P2 F9' 59.1(8)
F9 P2 F9' 37.9(7)
F12' P2 F9' 95.2(6)
F11' P2 F9' 171.9(5)
F7 P2 F9' 89.3(2)
F8 P2 F9' 92.4(2)
F12 P2 F9' 119.2(5)
F11 P2 F9' 154.2(7)
F10 P2 F10' 25.0(9)
F9 P2 F10' 120.8(8)
F12' P2 F10' 178.2(6)
F11' P2 F10' 87.8(4)
F7 P2 F10' 92.1(4)
F8 P2 F10' 86.8(3)
F12 P2 F10' 156.8(5)
F11 P2 F10' 71.2(7)
F9' P2 F10' 84.1(4)
C1 N1 C5 118.4(2)
C1 N1 Ni1 130.33(19)
C5 N1 Ni1 111.11(13)
C6 N2 C7 119.7(2)
C6 N2 Ni1 115.32(17)
C7 N2 Ni1 124.20(15)
C10 N3 C9 117.78(19)
C10 N3 Ni1 113.70(15)
C9 N3 Ni1 128.52(14)
C15 N4 C11 118.0(2)
C15 N4 Ni1 131.1(2)
C11 N4 Ni1 110.96(15)
C18 N5 Ni1 169.68(17)
C20 N6 Ni1 177.26(19)
N1 C1 C2 122.2(3)
C3 C2 C1 119.3(3)
C2 C3 C4 119.2(2)
C3 C4 C5 118.6(3)
N1 C5 C4 122.3(2)
N1 C5 C6 115.32(18)
C4 C5 C6 122.4(2)
N2 C6 C5 118.6(2)
N2 C7 C8 113.93(17)
C16 C8 C7 110.41(18)
C16 C8 C9 111.6(2)
C7 C8 C9 111.80(18)
C16 C8 C17 109.52(18)
C7 C8 C17 106.46(19)
C9 C8 C17 106.80(18)
N3 C9 C8 115.60(17)
N3 C10 C11 119.2(2)
N4 C11 C12 123.0(2)
N4 C11 C10 115.4(2)
C12 C11 C10 121.5(2)
C11 C12 C13 118.7(3)
C14 C13 C12 118.7(3)
C13 C14 C15 119.9(3)
N4 C15 C14 121.7(3)
N5 C18 C19 179.6(3)
N6 C20 C21 179.3(2)
N1S C1S C2S 178.1(4)

loop_
_geom_bond_atom_site_label_1
_geom_bond_atom_site_label_2
_geom_bond_distance
Ni1 N2 2.041(2)
Ni1 N3 2.0421(17)
Ni1 N6 2.0859(17)
Ni1 N4 2.102(2)
Ni1 N1 2.1109(18)
Ni1 N5 2.1366(17)
P1 F6 1.577(2)
P1 F1 1.5884(17)
P1 F5 1.5904(18)
P1 F3 1.5949(18)
P1 F2 1.5947(16)
P1 F4 1.5978(18)
P2 F10 1.502(8)
P2 F9 1.480(7)
P2 F12' 1.520(6)
P2 F11' 1.567(4)
P2 F7 1.5808(19)
P2 F8 1.585(2)
P2 F12 1.600(8)
P2 F11 1.551(8)
P2 F9' 1.591(4)
P2 F10' 1.598(6)
N1 C1 1.329(3)
N1 C5 1.356(3)
N2 C6 1.260(3)
N2 C7 1.465(3)
N3 C10 1.273(3)
N3 C9 1.469(3)
N4 C15 1.335(3)
N4 C11 1.352(4)
N5 C18 1.137(3)
N6 C20 1.135(3)
C1 C2 1.397(4)
C2 C3 1.370(5)
C3 C4 1.384(5)
C4 C5 1.390(3)
C5 C6 1.467(3)
C7 C8 1.531(3)
C8 C16 1.515(3)
C8 C9 1.539(3)
C8 C17 1.540(3)
C10 C11 1.462(3)
C11 C12 1.385(3)
C12 C13 1.388(5)
C13 C14 1.365(6)
C14 C15 1.408(5)
C18 C19 1.464(3)
C20 C21 1.453(3)
N1S C1S 1.116(5)
C1S C2S 1.421(6)
